data_2014554
loop_
_publ_author_name
'Held, Peter'
'Bohat\'y, Ladislav'

_publ_section_title
;
 Calcium and strontium thiosulfate, CaS~2~O~3~&#x00B7;6H~2~O and
 SrS~2~O~3~&#x00B7;5H~2~O
;
_journal_issue 10
_journal_name_full 'Acta Crystallographica Section C'
_journal_page_first i97
_journal_page_last i100
_journal_paper_doi 10.1107/S0108270104017986
_journal_volume 60
_journal_year 2004
_chemical_formula_iupac 'Ca S2 O3, 6H2 O'
_chemical_formula_moiety 'O3 S2, 6(H2 O), Ca'
_chemical_formula_structural 'Ca (S2 O3) (H2 O)6'
_chemical_formula_sum 'Ca H12 O9 S2'
_chemical_formula_weight 260.32
_chemical_name_common
;
calcium(II) thiosulphate hexahydrate
;
_chemical_name_systematic
;
calcium(II) thiosulfate hexahydrate
;
_space_group_IT_number 2
_symmetry_cell_setting triclinic
_symmetry_space_group_name_Hall '-P 1'
_symmetry_space_group_name_H-M 'P -1'
_atom_sites_solution_hydrogens geom
_atom_sites_solution_primary direct
_atom_sites_solution_secondary difmap
_audit_creation_method SHELXL-97
_cell_angle_alpha 72.537(6)
_cell_angle_beta 81.447(6)
_cell_angle_gamma 87.282(6)
_cell_formula_units_Z 2
_cell_length_a 5.8204(4)
_cell_length_b 7.4391(7)
_cell_length_c 11.2946(8)
_cell_measurement_reflns_used 25
_cell_measurement_temperature 293(2)
_cell_measurement_theta_max 17.5
_cell_measurement_theta_min 14.6
_cell_volume 461.31(7)
_computing_cell_refinement 'MACH-3 Server Software'
_computing_data_collection 'MACH-3 Server Software (Enraf-Nonius, 1993)'
_computing_data_reduction 'MOLEN (Fair, 1990)'
_computing_molecular_graphics
;
ATOMS (Dowty, 2002) and ORTEPIII (Burnett & Johnson, 1996)
;
_computing_publication_material SHELXL97
_computing_structure_refinement 'SHELXL97 (Sheldrick, 1997)'
_computing_structure_solution 'SHELXS97 (Sheldrick, 1997)'
_diffrn_ambient_temperature 293(2)
_diffrn_measured_fraction_theta_full 1.000
_diffrn_measured_fraction_theta_max 1.000
_diffrn_measurement_device 'four-circle diffractometer'
_diffrn_measurement_device_type 'Enraf--Nonius MACH-3'
_diffrn_measurement_method \w/2\q
_diffrn_radiation_monochromator graphite
_diffrn_radiation_type MoK\a
_diffrn_radiation_wavelength 0.71073
_diffrn_reflns_av_R_equivalents 0.0164
_diffrn_reflns_av_sigmaI/netI 0.0219
_diffrn_reflns_limit_h_max 8
_diffrn_reflns_limit_h_min -8
_diffrn_reflns_limit_k_max 10
_diffrn_reflns_limit_k_min -10
_diffrn_reflns_limit_l_max 16
_diffrn_reflns_limit_l_min -16
_diffrn_reflns_number 5584
_diffrn_reflns_theta_full 30.40
_diffrn_reflns_theta_max 30.40
_diffrn_reflns_theta_min 2.87
_diffrn_standards_decay_% 0.4
_diffrn_standards_interval_time 60
_diffrn_standards_number 3
_exptl_absorpt_coefficient_mu 1.151
_exptl_absorpt_correction_T_max 0.999
_exptl_absorpt_correction_T_min 0.921
_exptl_absorpt_correction_type '\y scan'
_exptl_absorpt_process_details
;
(MolEN; Fair, 1990)
;
_exptl_crystal_colour colourless
_exptl_crystal_density_diffrn 1.874
_exptl_crystal_density_method 'not measured'
_exptl_crystal_description parallelepiped
_exptl_crystal_F_000 272
_exptl_crystal_size_max 0.27
_exptl_crystal_size_mid 0.25
_exptl_crystal_size_min 0.23
_refine_diff_density_max 0.420
_refine_diff_density_min -0.355
_refine_ls_extinction_coef 0.895(13)
_refine_ls_extinction_expression Fc^*^=kFc[1+0.001xFc^2^\l^3^/sin(2\q)]^-1/4^
_refine_ls_extinction_method SHELXL
_refine_ls_goodness_of_fit_ref 1.056
_refine_ls_hydrogen_treatment refall
_refine_ls_matrix_type full
_refine_ls_number_parameters 158
_refine_ls_number_reflns 2794
_refine_ls_number_restraints 0
_refine_ls_restrained_S_all 1.056
_refine_ls_R_factor_all 0.0237
_refine_ls_R_factor_gt 0.0192
_refine_ls_shift/su_max 0.001
_refine_ls_shift/su_mean 0.000
_refine_ls_structure_factor_coef Fsqd
_refine_ls_weighting_details 'calc w=1/[\s^2^(Fo^2^)+(0.0286P)^2^+0.0904P] where P=(Fo^2^+2Fc^2^)/3'
_refine_ls_weighting_scheme calc
_refine_ls_wR_factor_gt 0.0509
_refine_ls_wR_factor_ref 0.0529
_reflns_number_gt 2493
_reflns_number_total 2794
_reflns_threshold_expression I>2\s(I)
_cod_data_source_file sq1168.cif
_cod_data_source_block I
_cod_database_code 2014554

loop_
_symmetry_equiv_pos_as_xyz
'x, y, z'
-x,-y,-z

loop_
_atom_site_label
_atom_site_fract_x
_atom_site_fract_y
_atom_site_fract_z
_atom_site_U_iso_or_equiv
_atom_site_adp_type
_atom_site_calc_flag
_atom_site_occupancy
_atom_site_type_symbol
Ca 0.58378(3) -0.10882(3) 0.26757(2) 0.01520(7) Uani d 1 Ca
S2 0.11026(5) 0.39277(4) 0.14787(2) 0.02340(8) Uani d 1 S
S1 0.05190(4) 0.19718(3) 0.31591(2) 0.01416(8) Uani d 1 S
O1 -0.1415(2) 0.07780(10) 0.31740(9) 0.0283(2) Uani d 1 O
O2 -0.0090(2) 0.29410(10) 0.41232(8) 0.0229(2) Uani d 1 O
O3 0.26510(10) 0.08530(10) 0.33853(8) 0.0230(2) Uani d 1 O
O4 0.4996(2) -0.22130(10) 0.49796(8) 0.0227(2) Uani d 1 O
O5 0.2839(2) -0.10020(10) 0.13392(9) 0.0255(2) Uani d 1 O
O6 0.9226(2) -0.30290(10) 0.34210(9) 0.0241(2) Uani d 1 O
O7 0.4565(2) -0.4274(2) 0.31270(10) 0.0397(3) Uani d 1 O
O8 0.6280(2) 0.20340(10) 0.09372(8) 0.0256(2) Uani d 1 O
O9 0.8018(2) -0.1907(2) 0.09260(10) 0.0329(2) Uani d 1 O
H41 0.574(4) -0.175(3) 0.531(2) 0.053(6) Uiso d 1 H
H42 0.365(4) -0.213(3) 0.520(2) 0.048(6) Uiso d 1 H
H51 0.311(3) -0.154(3) 0.081(2) 0.037(5) Uiso d 1 H
H52 0.173(4) -0.137(3) 0.174(2) 0.045(6) Uiso d 1 H
H61 0.932(4) -0.416(3) 0.359(2) 0.043(5) Uiso d 1 H
H62 0.956(4) -0.282(3) 0.397(2) 0.041(5) Uiso d 1 H
H71 0.377(4) -0.462(3) 0.270(2) 0.052(6) Uiso d 1 H
H72 0.468(4) -0.513(4) 0.367(2) 0.056(7) Uiso d 1 H
H81 0.721(4) 0.258(3) 0.107(2) 0.040(5) Uiso d 1 H
H82 0.513(5) 0.270(4) 0.098(2) 0.070(8) Uiso d 1 H
H91 0.838(5) -0.290(4) 0.100(2) 0.064(7) Uiso d 1 H
H92 0.804(4) -0.140(3) 0.022(2) 0.053(6) Uiso d 1 H

loop_
_atom_site_aniso_label
_atom_site_aniso_U_11
_atom_site_aniso_U_22
_atom_site_aniso_U_33
_atom_site_aniso_U_12
_atom_site_aniso_U_13
_atom_site_aniso_U_23
Ca 0.01528(10) 0.01573(10) 0.01556(10) -0.00045(7) -0.00336(7) -0.00548(7)
S2 0.03031(15) 0.01974(14) 0.01709(13) 0.00301(10) -0.00222(10) -0.00186(10)
S1 0.01456(12) 0.01367(12) 0.01549(12) 0.00007(8) -0.00403(8) -0.00528(8)
O1 0.0267(4) 0.0241(4) 0.0359(5) -0.0094(3) -0.0106(3) -0.0074(4)
O2 0.0288(4) 0.0240(4) 0.0184(4) 0.0030(3) -0.0028(3) -0.0110(3)
O3 0.0211(4) 0.0250(4) 0.0228(4) 0.0089(3) -0.0064(3) -0.0067(3)
O4 0.0197(4) 0.0286(4) 0.0193(4) 0.0025(3) -0.0029(3) -0.0064(3)
O5 0.0211(4) 0.0330(5) 0.0249(4) -0.0023(3) -0.0054(3) -0.0112(4)
O6 0.0280(4) 0.0229(4) 0.0249(4) 0.0067(3) -0.0100(3) -0.0106(3)
O7 0.0493(6) 0.0211(4) 0.0485(6) -0.0108(4) -0.0279(5) 0.0017(4)
O8 0.0242(4) 0.0270(4) 0.0263(4) -0.0023(3) -0.0053(3) -0.0078(3)
O9 0.0394(5) 0.0382(5) 0.0225(4) 0.0106(4) -0.0028(4) -0.0134(4)

loop_
_atom_type_symbol
_atom_type_description
_atom_type_scat_dispersion_real
_atom_type_scat_dispersion_imag
_atom_type_scat_source
H H 0.0000 0.0000 'International Tables Vol C Tables 4.2.6.8 and 6.1.1.4'
O O 0.0106 0.0060 'International Tables Vol C Tables 4.2.6.8 and 6.1.1.4'
S S 0.1246 0.1234 'International Tables Vol C Tables 4.2.6.8 and 6.1.1.4'
Ca Ca 0.2262 0.3064 'International Tables Vol C Tables 4.2.6.8 and 6.1.1.4'

loop_
_geom_angle_atom_site_label_1
_geom_angle_atom_site_label_2
_geom_angle_atom_site_label_3
_geom_angle_site_symmetry_1
_geom_angle_site_symmetry_3
_geom_angle
O1 Ca O7 1_655 . 142.21(4)
O1 Ca O9 1_655 . 101.82(4)
O7 Ca O9 . . 80.01(5)
O1 Ca O5 1_655 . 144.27(3)
O7 Ca O5 . . 73.43(4)
O9 Ca O5 . . 77.80(4)
O1 Ca O4 1_655 . 80.79(3)
O7 Ca O4 . . 75.75(4)
O9 Ca O4 . . 141.47(4)
O5 Ca O4 . . 121.86(3)
O1 Ca O3 1_655 . 89.13(3)
O7 Ca O3 . . 110.24(4)
O9 Ca O3 . . 146.50(3)
O5 Ca O3 . . 75.15(3)
O4 Ca O3 . . 71.15(3)
O1 Ca O6 1_655 . 69.20(3)
O7 Ca O6 . . 75.86(4)
O9 Ca O6 . . 71.92(3)
O5 Ca O6 . . 139.86(3)
O4 Ca O6 . . 73.38(3)
O3 Ca O6 . . 140.85(3)
O1 Ca O8 1_655 . 72.33(3)
O7 Ca O8 . . 142.08(4)
O9 Ca O8 . . 76.21(4)
O5 Ca O8 . . 72.96(3)
O4 Ca O8 . . 138.46(3)
O3 Ca O8 . . 77.25(3)
O6 Ca O8 . . 122.54(3)
O1 S1 O2 . . 109.46(5)
O1 S1 O3 . . 111.06(5)
O2 S1 O3 . . 109.83(5)
O1 S1 S2 . . 109.23(4)
O2 S1 S2 . . 108.38(4)
O3 S1 S2 . . 108.83(4)
S1 O1 Ca . 1_455 165.86(6)
S1 O3 Ca . . 149.60(5)
H41 O4 H42 . . 113(2)
H51 O5 H52 . . 109(2)
H61 O6 H62 . . 104(2)
H71 O7 H72 . . 104(2)
H81 O8 H82 . . 103(2)
H91 O9 H92 . . 108(2)

loop_
_geom_bond_atom_site_label_1
_geom_bond_atom_site_label_2
_geom_bond_site_symmetry_2
_geom_bond_distance
_geom_bond_publ_flag
Ca O1 1_655 2.3973(9) y
Ca O7 . 2.3991(10) y
Ca O9 . 2.4066(10) y
Ca O5 . 2.4584(9) y
Ca O4 . 2.4626(9) y
Ca O3 . 2.4834(8) y
Ca O6 . 2.4854(9) y
Ca O8 . 2.5467(10) y
S2 S1 . 2.0080(4) y
S1 O1 . 1.4617(9) y
S1 O2 . 1.4707(8) y
S1 O3 . 1.4717(8) y

loop_
_geom_hbond_atom_site_label_D
_geom_hbond_atom_site_label_H
_geom_hbond_atom_site_label_A
_geom_hbond_site_symmetry_A
_geom_hbond_distance_DH
_geom_hbond_distance_HA
_geom_hbond_distance_DA
_geom_hbond_angle_DHA
O4 H41 O3 2_656 0.77(3) 2.13(3) 2.8834(13) 166(2)
O4 H42 O2 2_556 0.79(2) 2.15(2) 2.9035(13) 160(2)
O5 H51 O8 2_655 0.81(2) 2.09(2) 2.8667(13) 161.5(18)
O5 H52 O6 1_455 0.74(2) 2.28(2) 2.9878(14) 160(2)
O6 H61 O2 1_645 0.81(2) 2.08(2) 2.8861(13) 173(2)
O6 H62 O2 2_656 0.74(2) 2.20(2) 2.9118(12) 165(2)
O7 H71 S2 1_545 0.81(2) 2.68(2) 3.4904(11) 175(2)
O7 H72 O4 2_646 0.75(3) 2.12(3) 2.8656(14) 171(2)
O8 H81 S2 1_655 0.74(2) 2.68(2) 3.4116(10) 168.1(19)
O8 H82 S2 . 0.82(3) 2.52(3) 3.3177(10) 164(2)
O9 H91 S2 1_645 0.74(3) 2.74(3) 3.4437(12) 159(3)
O9 H92 O5 2_655 0.78(2) 2.20(2) 2.9034(15) 151(2)
